data_7011144
loop_
_publ_author_name
'Amitava Choudhury'
'S. Neeraj'
'Srinivasan Natarajan'
'C. N. R. Rao'

_publ_section_title
;
 An open-framework zincoborate formed by Zn6B12O24 clusters
;
_journal_issue 7
_journal_name_full 'J. Chem. Soc., Dalton Trans.'
_journal_page_first 1535
_journal_page_last 1538
_journal_paper_doi 10.1039/b108047b
_journal_year 2002
_chemical_formula_sum 'B2 H2.24 O5.12 Zn'
_chemical_formula_weight 171.14
_chemical_name_systematic
; 
? 
;
_space_group_IT_number 166
_symmetry_cell_setting rhombohedral
_symmetry_space_group_name_Hall '-R 3 2"'
_symmetry_space_group_name_H-M 'R -3 m :H'
_atom_sites_solution_hydrogens geom
_atom_sites_solution_primary direct
_atom_sites_solution_secondary difmap
_audit_creation_method SHELXL
_cell_angle_alpha 90.00
_cell_angle_beta 90.00
_cell_angle_gamma 120.00
_cell_formula_units_Z 36
_cell_length_a 11.4101(6)
_cell_length_b 11.4101(6)
_cell_length_c 17.1556(11)
_cell_measurement_reflns_used 1575
_cell_measurement_temperature 293(2)
_cell_measurement_theta_max 23
_cell_measurement_theta_min 2
_cell_volume 1934.26(19)
_computing_cell_refinement SAINT(Siemens,1996)
_computing_data_collection SMART(Siemens,1996)
_computing_data_reduction SAINT
_computing_molecular_graphics 'SHELXTL v5.0'
_computing_publication_material 'SHELXTL v5.0'
_computing_structure_refinement 'SHELXL-93 (Sheldrick, 1993)'
_computing_structure_solution 'SHELXS-86 (Sheldrick, 1990)'
_diffrn_ambient_temperature 293(2)
_diffrn_measurement_device 'Siemens CCD-diffractometer'
_diffrn_measurement_method \W
_diffrn_radiation_monochromator graphite
_diffrn_radiation_source 'fine-focus sealed tube'
_diffrn_radiation_type MoK\a
_diffrn_radiation_wavelength 0.71073
_diffrn_reflns_av_R_equivalents 0.1015
_diffrn_reflns_av_sigmaI/netI 0.0538
_diffrn_reflns_limit_h_max 12
_diffrn_reflns_limit_h_min -11
_diffrn_reflns_limit_k_max 12
_diffrn_reflns_limit_k_min -11
_diffrn_reflns_limit_l_max 19
_diffrn_reflns_limit_l_min -13
_diffrn_reflns_number 2759
_diffrn_reflns_theta_max 23.28
_diffrn_reflns_theta_min 2.38
_exptl_absorpt_coefficient_mu 5.620
_exptl_absorpt_correction_T_max 1.000000
_exptl_absorpt_correction_T_min 0.622389
_exptl_absorpt_correction_type SADABS
_exptl_crystal_colour White
_exptl_crystal_density_diffrn 2.610
_exptl_crystal_description Rod
_exptl_crystal_F_000 1457
_exptl_crystal_size_max 0.20
_exptl_crystal_size_mid 0.09
_exptl_crystal_size_min 0.09
_refine_diff_density_max 0.971
_refine_diff_density_min -0.768
_refine_diff_density_rms 0.302
_refine_ls_extinction_method none
_refine_ls_goodness_of_fit_all 1.089
_refine_ls_goodness_of_fit_obs 1.114
_refine_ls_matrix_type full
_refine_ls_number_parameters 49
_refine_ls_number_reflns 371
_refine_ls_number_restraints 0
_refine_ls_restrained_S_all 1.089
_refine_ls_restrained_S_obs 1.114
_refine_ls_R_factor_all 0.0450
_refine_ls_R_factor_obs 0.0300
_refine_ls_shift/esd_max 0.000
_refine_ls_shift/esd_mean 0.000
_refine_ls_structure_factor_coef Fsqd
_refine_ls_weighting_details 'w=1/[\s^2^(Fo^2^)+(0.0347P)^2^+0.0000P] where P=(Fo^2^+2Fc^2^)/3'
_refine_ls_weighting_scheme calc
_refine_ls_wR_factor_all 0.0757
_refine_ls_wR_factor_obs 0.0692
_reflns_number_observed 306
_reflns_number_total 371
_reflns_observed_criterion >2sigma(I)
_cod_data_source_file b108047b.txt
_cod_data_source_block junk
_cod_depositor_comments
;
The following automatic conversions were performed:
'_symmetry_cell_setting' value 'Rhombohedral' changed to 'rhombohedral'
according to '/home/saulius/struct/CIF-dictionaries/cif_core.dic'
dictionary named 'cif_core.dic' version 2.4.1 from 2010-06-29.

Automatic conversion script
Id: cif_fix_enum 1527 2010-12-29 10:47:43Z saulius 

The following automatic conversions were performed:

'_refine_ls_weighting_scheme' value 'calc
w=1/[\s^2^(Fo^2^)+(0.0347P)^2^+0.0000P] where P=(Fo^2^+2Fc^2^)/3' was
changed to 'calc'. New tag '_refine_ls_weighting_details' was
created. The value of the new tag was set to
'w=1/[\s^2^(Fo^2^)+(0.0347P)^2^+0.0000P] where P=(Fo^2^+2Fc^2^)/3'.

Automatic conversion script
Id: cif_fix_values 3143 2015-03-26 13:38:13Z robertas 
;
_cod_original_cell_volume 1934.3(2)
_cod_original_sg_symbol_H-M R-3m
_cod_original_formula_sum 'H2.24 B2 O5.12 Zn1'
_cod_database_code 7011144

loop_
_symmetry_equiv_pos_as_xyz
'x, y, z'
'-y, x-y, z'
'-x+y, -x, z'
'y, x, -z'
'x-y, -y, -z'
'-x, -x+y, -z'
'x+2/3, y+1/3, z+1/3'
'-y+2/3, x-y+1/3, z+1/3'
'-x+y+2/3, -x+1/3, z+1/3'
'y+2/3, x+1/3, -z+1/3'
'x-y+2/3, -y+1/3, -z+1/3'
'-x+2/3, -x+y+1/3, -z+1/3'
'x+1/3, y+2/3, z+2/3'
'-y+1/3, x-y+2/3, z+2/3'
'-x+y+1/3, -x+2/3, z+2/3'
'y+1/3, x+2/3, -z+2/3'
'x-y+1/3, -y+2/3, -z+2/3'
'-x+1/3, -x+y+2/3, -z+2/3'
'-x, -y, -z'
'y, -x+y, -z'
'x-y, x, -z'
'-y, -x, z'
'-x+y, y, z'
'x, x-y, z'
'-x+2/3, -y+1/3, -z+1/3'
'y+2/3, -x+y+1/3, -z+1/3'
'x-y+2/3, x+1/3, -z+1/3'
'-y+2/3, -x+1/3, z+1/3'
'-x+y+2/3, y+1/3, z+1/3'
'x+2/3, x-y+1/3, z+1/3'
'-x+1/3, -y+2/3, -z+2/3'
'y+1/3, -x+y+2/3, -z+2/3'
'x-y+1/3, x+2/3, -z+2/3'
'-y+1/3, -x+2/3, z+2/3'
'-x+y+1/3, y+2/3, z+2/3'
'x+1/3, x-y+2/3, z+2/3'

loop_
_atom_site_aniso_label
_atom_site_aniso_U_11
_atom_site_aniso_U_22
_atom_site_aniso_U_33
_atom_site_aniso_U_23
_atom_site_aniso_U_13
_atom_site_aniso_U_12
Zn1 0.0145(4) 0.0145(4) 0.0178(5) -0.0023(2) 0.0023(2) 0.0027(4)
B1 0.015(3) 0.010(4) 0.013(4) -0.006(4) -0.003(2) 0.005(2)
B2 0.011(3) 0.014(5) 0.007(4) -0.001(3) -0.001(2) 0.007(2)
O1 0.010(2) 0.010(2) 0.010(2) -0.0008(9) 0.0008(9) 0.003(2)
O2 0.013(2) 0.008(2) 0.015(2) 0.004(2) 0.0020(10) 0.0041(12)
O3 0.032(3) 0.032(3) 0.063(4) 0.017(2) -0.017(2) 0.004(3)
O4 0.009(2) 0.013(2) 0.016(2) 0.004(2) 0.0001(14) 0.006(2)
O100 0.074(20) 0.074(20) 0.065(25) 0.000 0.000 0.037(10)

loop_
_atom_site_label
_atom_site_type_symbol
_atom_site_fract_x
_atom_site_fract_y
_atom_site_fract_z
_atom_site_U_iso_or_equiv
_atom_site_thermal_displace_type
_atom_site_occupancy
_atom_site_calc_flag
_atom_site_refinement_flags
_atom_site_disorder_group
Zn1 Zn 0.23547(4) 0.76453(4) 0.01308(4) 0.0177(4) Uani 1 d S .
B1 B 0.4737(4) 0.9474(8) -0.0818(4) 0.013(2) Uani 1 d S .
B2 B 0.1063(6) 0.6667 0.1667 0.011(2) Uani 1 d S .
O1 O 0.2299(2) 0.7701(2) 0.1267(2) 0.0112(11) Uani 1 d S .
O2 O 0.4225(2) 0.8450(4) -0.0272(2) 0.0127(11) Uani 1 d S .
O3 O 0.1456(3) 0.8544(3) -0.0412(3) 0.048(2) Uani 1 d S .
O4 O 0.3946(3) 0.9979(3) -0.1077(2) 0.0124(8) Uani 1 d . .
O100 O 0.0000 1.0000 -0.1319(19) 0.071(15) Uani 0.36(3) d SP .

loop_
_atom_type_symbol
_atom_type_description
_atom_type_scat_dispersion_real
_atom_type_scat_dispersion_imag
_atom_type_scat_source
B B 0.0013 0.0007 'International Tables Vol C Tables 4.2.6.8 and 6.1.1.4'
O O 0.0106 0.0060 'International Tables Vol C Tables 4.2.6.8 and 6.1.1.4'
Zn Zn 0.2839 1.4301 'International Tables Vol C Tables 4.2.6.8 and 6.1.1.4'

loop_
_geom_angle_atom_site_label_1
_geom_angle_atom_site_label_2
_geom_angle_atom_site_label_3
_geom_angle
_geom_angle_site_symmetry_1
_geom_angle_site_symmetry_3
_geom_angle_publ_flag
O1 Zn1 O2 112.24(13) . . ?
O1 Zn1 O2 112.24(13) . 2_665 ?
O2 Zn1 O2 100.9(2) . 2_665 ?
O1 Zn1 O3 114.5(2) . . ?
O2 Zn1 O3 108.0(2) . . ?
O2 Zn1 O3 108.0(2) 2_665 . ?
O4 B1 O4 121.4(6) 23 . ?
O4 B1 O2 119.3(3) 23 . ?
O4 B1 O2 119.3(3) . . ?
O4 B2 O4 107.4(5) 30_465 20_455 ?
O4 B2 O1 110.7(2) 30_465 . ?
O4 B2 O1 107.7(2) 20_455 . ?
O4 B2 O1 107.7(2) 30_465 27 ?
O4 B2 O1 110.7(2) 20_455 27 ?
O1 B2 O1 112.6(6) . 27 ?
B2 O1 B2 122.3(3) 26_455 . ?
B2 O1 Zn1 118.0(2) 26_455 . ?
B2 O1 Zn1 118.0(2) . . ?
B1 O2 Zn1 122.15(10) . . ?
B1 O2 Zn1 122.15(10) . 3_565 ?
Zn1 O2 Zn1 115.7(2) . 3_565 ?
B1 O4 B2 123.4(4) . 21_665 ?

loop_
_geom_bond_atom_site_label_1
_geom_bond_atom_site_label_2
_geom_bond_distance
_geom_bond_site_symmetry_2
_geom_bond_publ_flag
Zn1 O1 1.953(4) . ?
Zn1 O2 1.979(2) . ?
Zn1 O2 1.979(2) 2_665 ?
Zn1 O3 2.004(6) . ?
B1 O4 1.365(5) 23 ?
B1 O4 1.365(5) . ?
B1 O2 1.378(9) . ?
B2 O4 1.477(5) 30_465 ?
B2 O4 1.477(5) 20_455 ?
B2 O1 1.479(5) . ?
B2 O1 1.479(5) 27 ?
O1 B2 1.479(5) 26_455 ?
O2 Zn1 1.979(2) 3_565 ?
O4 B2 1.477(5) 21_665 ?
